data_7023842
loop_
_publ_author_name
'Coleman, Fergal'
'Feng, Guo'
'Murphy, Richard W.'
'Nockemann, Peter'
'Seddon, Kenneth R.'
'Swad\'zba-Kwa\'sny, Ma\/lgorzata'

_publ_section_title
;
 Lead(II) chloride ionic liquids and organic/inorganic hybrid materials--a
 study of chloroplumbate(II) speciation.
;
_journal_issue 14
_journal_name_full 'Dalton transactions (Cambridge, England : 2003)'
_journal_page_first 5025
_journal_page_last 5035
_journal_paper_doi 10.1039/c3dt32742f
_journal_volume 42
_journal_year 2013
_chemical_formula_sum 'C6 H11 Cl3 N2 Pb'
_chemical_formula_weight 424.71
_chemical_name_systematic
;
?
;
_space_group_IT_number 19
_symmetry_space_group_name_Hall 'P 2ac 2ab'
_symmetry_space_group_name_H-M 'P 21 21 21'
_atom_sites_solution_hydrogens geom
_atom_sites_solution_primary direct
_atom_sites_solution_secondary difmap
_audit_creation_method SHELXL-97
_cell_angle_alpha 90.00
_cell_angle_beta 90.00
_cell_angle_gamma 90.00
_cell_formula_units_Z 4
_cell_length_a 8.1267(5)
_cell_length_b 9.1916(6)
_cell_length_c 14.8385(10)
_cell_measurement_temperature 293(2)
_cell_volume 1108.40(12)
_computing_structure_refinement 'SHELXL-97 (Sheldrick, 1997)'
_computing_structure_solution 'SHELXS-97 (Sheldrick, 1990)'
_diffrn_ambient_temperature 293(2)
_diffrn_measured_fraction_theta_full 0.997
_diffrn_measured_fraction_theta_max 0.997
_diffrn_radiation_monochromator graphite
_diffrn_radiation_source 'fine-focus sealed tube'
_diffrn_radiation_type MoK\a
_diffrn_radiation_wavelength 0.71075
_diffrn_reflns_av_R_equivalents 0.0266
_diffrn_reflns_av_sigmaI/netI 0.0375
_diffrn_reflns_limit_h_max 8
_diffrn_reflns_limit_h_min -10
_diffrn_reflns_limit_k_max 12
_diffrn_reflns_limit_k_min -11
_diffrn_reflns_limit_l_max 16
_diffrn_reflns_limit_l_min -20
_diffrn_reflns_number 8412
_diffrn_reflns_theta_full 28.68
_diffrn_reflns_theta_max 28.68
_diffrn_reflns_theta_min 3.35
_exptl_absorpt_coefficient_mu 15.896
_exptl_absorpt_correction_T_max 1.000
_exptl_absorpt_correction_T_min 0.578
_exptl_absorpt_correction_type multi-scan
_exptl_crystal_colour Colourless
_exptl_crystal_density_diffrn 2.545
_exptl_crystal_density_method 'not measured'
_exptl_crystal_description block
_exptl_crystal_F_000 776
_exptl_crystal_size_max 0.12
_exptl_crystal_size_mid 0.06
_exptl_crystal_size_min 0.02
_refine_diff_density_max 0.726
_refine_diff_density_min -0.619
_refine_diff_density_rms 0.101
_refine_ls_abs_structure_details 'Flack H D (1983), Acta Cryst. A39, 876-881'
_refine_ls_abs_structure_Flack 0.007(4)
_refine_ls_extinction_method none
_refine_ls_goodness_of_fit_ref 0.829
_refine_ls_hydrogen_treatment constr
_refine_ls_matrix_type full
_refine_ls_number_parameters 111
_refine_ls_number_reflns 2832
_refine_ls_number_restraints 0
_refine_ls_restrained_S_all 0.829
_refine_ls_R_factor_all 0.0149
_refine_ls_R_factor_gt 0.0140
_refine_ls_shift/su_max 0.002
_refine_ls_shift/su_mean 0.000
_refine_ls_structure_factor_coef Fsqd
_refine_ls_weighting_details 'calc w=1/[\s^2^(Fo^2^)+(0.0000P)^2^+0.0000P] where P=(Fo^2^+2Fc^2^)/3'
_refine_ls_weighting_scheme calc
_refine_ls_wR_factor_gt 0.0319
_refine_ls_wR_factor_ref 0.0322
_reflns_number_gt 2736
_reflns_number_total 2832
_reflns_threshold_expression >2sigma(I)
_cod_data_source_file c3dt32742f.txt
_cod_data_source_block p212121
_cod_depositor_comments
;
The following automatic conversions were performed:

'_exptl_absorpt_correction_type' value 'Multi-scan' changed to
'multi-scan' according to
/home/saulius/struct/CIF-dictionaries/cif_core.dic dictionary named
'cif_core.dic' version 2.4.2 from 2011-04-26.

Automatic conversion script
Id: cif_fix_values 1891 2012-01-12 08:04:46Z andrius 
;
_cod_database_code 7023842

loop_
_symmetry_equiv_pos_as_xyz
'x, y, z'
'-x+1/2, -y, z+1/2'
'x+1/2, -y+1/2, -z'
'-x, y+1/2, -z+1/2'

loop_
_atom_site_label
_atom_site_type_symbol
_atom_site_fract_x
_atom_site_fract_y
_atom_site_fract_z
_atom_site_U_iso_or_equiv
_atom_site_adp_type
_atom_site_occupancy
_atom_site_symmetry_multiplicity
_atom_site_calc_flag
_atom_site_refinement_flags
Pb1 Pb 0.346045(12) 0.766144(10) 0.497838(7) 0.01002(3) Uani 1 1 d .
Cl1 Cl 0.19259(9) 0.56745(8) 0.40201(5) 0.01616(16) Uani 1 1 d .
Cl3 Cl 0.54362(9) 0.55650(8) 0.56863(4) 0.01320(14) Uani 1 1 d .
Cl2 Cl 0.12900(8) 0.71344(8) 0.63894(4) 0.01300(14) Uani 1 1 d .
N1 N 0.0769(3) 0.2562(2) 0.65554(17) 0.0105(5) Uani 1 1 d .
N2 N 0.3297(3) 0.2174(3) 0.69362(14) 0.0100(5) Uani 1 1 d .
C6 C 0.5020(3) 0.2429(3) 0.71686(18) 0.0140(6) Uani 1 1 d .
H6A H 0.5368 0.3346 0.6923 0.021 Uiso 1 1 calc R
H6B H 0.5686 0.1663 0.6923 0.021 Uiso 1 1 calc R
H6C H 0.5138 0.2446 0.7812 0.021 Uiso 1 1 calc R
C2 C 0.0945(3) 0.1082(3) 0.66517(19) 0.0135(7) Uani 1 1 d .
H2 H 0.0133 0.0381 0.6569 0.016 Uiso 1 1 calc R
C1 C 0.2203(4) 0.3200(3) 0.67253(16) 0.0112(6) Uani 1 1 d .
H1 H 0.2409 0.4194 0.6701 0.013 Uiso 1 1 calc R
C4 C -0.0755(3) 0.3297(3) 0.62613(19) 0.0141(6) Uani 1 1 d .
H4A H -0.0652 0.4334 0.6367 0.017 Uiso 1 1 calc R
H4B H -0.1672 0.2943 0.6618 0.017 Uiso 1 1 calc R
C5 C -0.1107(4) 0.3034(4) 0.52771(19) 0.0188(7) Uani 1 1 d .
H5A H -0.0214 0.3404 0.4921 0.028 Uiso 1 1 calc R
H5B H -0.2106 0.3523 0.5111 0.028 Uiso 1 1 calc R
H5C H -0.1225 0.2009 0.5172 0.028 Uiso 1 1 calc R
C3 C 0.2536(4) 0.0844(3) 0.68919(16) 0.0134(6) Uani 1 1 d .
H3 H 0.3020 -0.0055 0.7005 0.016 Uiso 1 1 calc R

loop_
_atom_site_aniso_label
_atom_site_aniso_U_11
_atom_site_aniso_U_22
_atom_site_aniso_U_33
_atom_site_aniso_U_23
_atom_site_aniso_U_13
_atom_site_aniso_U_12
Pb1 0.00889(6) 0.00931(5) 0.01186(5) 0.00019(5) 0.00007(5) -0.00045(4)
Cl1 0.0146(4) 0.0141(4) 0.0198(4) -0.0040(3) -0.0038(3) 0.0003(3)
Cl3 0.0117(3) 0.0109(3) 0.0170(3) 0.0019(3) 0.0008(3) 0.0005(3)
Cl2 0.0123(3) 0.0149(3) 0.0118(3) 0.0006(3) 0.0012(3) 0.0001(3)
N1 0.0094(13) 0.0111(14) 0.0109(12) -0.0012(9) 0.0007(8) 0.0002(11)
N2 0.0076(12) 0.0119(12) 0.0103(11) 0.0005(9) -0.0008(9) -0.0011(11)
C6 0.0077(15) 0.0192(17) 0.0150(14) -0.0019(12) -0.0006(10) -0.0001(13)
C2 0.0142(16) 0.0115(15) 0.0147(16) 0.0002(12) -0.0003(11) -0.0031(13)
C1 0.0135(15) 0.0099(14) 0.0103(13) -0.0014(11) 0.0004(11) 0.0014(14)
C4 0.0090(14) 0.0171(15) 0.0163(16) 0.0001(12) 0.0013(11) 0.0044(13)
C5 0.0181(17) 0.0206(16) 0.0177(15) -0.0008(13) -0.0046(11) 0.0053(15)
C3 0.0173(16) 0.0088(13) 0.0141(14) 0.0015(11) -0.0012(12) 0.0002(14)

loop_
_atom_type_symbol
_atom_type_description
_atom_type_scat_dispersion_real
_atom_type_scat_dispersion_imag
_atom_type_scat_source
C C 0.0033 0.0016 'International Tables Vol C Tables 4.2.6.8 and 6.1.1.4'
N N 0.0061 0.0033 'International Tables Vol C Tables 4.2.6.8 and 6.1.1.4'
Cl Cl 0.1484 0.1585 'International Tables Vol C Tables 4.2.6.8 and 6.1.1.4'
Pb Pb -3.3944 10.1111 'International Tables Vol C Tables 4.2.6.8 and 6.1.1.4'
H H 0.0000 0.0000 'International Tables Vol C Tables 4.2.6.8 and 6.1.1.4'

loop_
_geom_angle_atom_site_label_1
_geom_angle_atom_site_label_2
_geom_angle_atom_site_label_3
_geom_angle
_geom_angle_site_symmetry_3
Cl1 Pb1 Cl3 89.81(2) .
Cl1 Pb1 Cl2 89.16(2) .
Cl3 Pb1 Cl2 87.72(2) .
Cl1 Pb1 Cl2 92.30(2) 3_566
Cl3 Pb1 Cl2 81.75(2) 3_566
Cl2 Pb1 Cl2 169.363(17) 3_566
Pb1 Cl2 Pb1 88.092(19) 3_466
C1 N1 C2 109.0(2) .
C1 N1 C4 126.1(2) .
C2 N1 C4 124.8(2) .
C1 N2 C3 108.6(2) .
C1 N2 C6 125.5(3) .
C3 N2 C6 125.9(3) .
C3 C2 N1 106.6(3) .
N1 C1 N2 108.5(2) .
N1 C4 C5 111.8(2) .
C2 C3 N2 107.3(3) .

loop_
_geom_bond_atom_site_label_1
_geom_bond_atom_site_label_2
_geom_bond_distance
_geom_bond_site_symmetry_2
Pb1 Cl1 2.6292(7) .
Pb1 Cl3 2.7193(7) .
Pb1 Cl2 2.7802(7) .
Pb1 Cl2 3.0728(7) 3_566
Cl2 Pb1 3.0728(7) 3_466
N1 C1 1.329(3) .
N1 C2 1.375(3) .
N1 C4 1.477(3) .
N2 C1 1.333(3) .
N2 C3 1.372(3) .
N2 C6 1.461(3) .
C2 C3 1.359(4) .
C4 C5 1.508(4) .
